data_4061475
loop_
_publ_author_name
'Shin, Richard Y. C.'
'Teo, Ming Ern'
'Tan, Geok Kheng'
'Koh, Lip Lin'
'Vittal, Jagadese J.'
'Goh, Lai Yoong'
'Murray, Keith S.'
'Moubaraki, Boujemaa'
'Zhou, X.-Y.'

_publ_section_title
;
Square Planar versus Tetrahedral NiS~4~ Cores in the Coordination Spheres 
of (HMB)Ru(II) and Cp*Ru(III) and a related CuS~4~ Complex. Synthetic, 
Single Crystal X-ray Diffraction and Magnetic Studies {HMB = \h^6^-C~6~Me~6~ 
and Cp* = \h^5^-C~5~Me~5~}
;
_journal_issue 17
_journal_name_full Organometallics
_journal_page_first 4265
_journal_page_last 4273
_journal_paper_doi 10.1021/om050200p
_journal_volume 24
_journal_year 2005
_chemical_formula_sum 'C18 H29 Cu F12 N2 P2 Ru S3'
_chemical_formula_weight 824.16
_space_group_IT_number 2
_symmetry_cell_setting triclinic
_symmetry_space_group_name_Hall '-P 1'
_symmetry_space_group_name_H-M 'P -1'
_cell_angle_alpha 62.461(4)
_cell_angle_beta 63.603(5)
_cell_angle_gamma 77.387(5)
_cell_formula_units_Z 2
_cell_length_a 12.019(3)
_cell_length_b 12.320(3)
_cell_length_c 12.471(3)
_cell_measurement_temperature 295(2)
_cell_volume 1466.6(6)
_diffrn_ambient_temperature 295(2)
_exptl_crystal_density_diffrn 1.866
_cod_depositor_comments
;
The following automatic conversions were performed:
'_symmetry_cell_setting' value 'Triclinic' changed to 'triclinic'
according to '/home/saulius/struct/CIF-dictionaries/cif_core.dic'
dictionary named 'cif_core.dic' version 2.4.1 from 2010-06-29.

Automatic conversion script
Id: cif_fix_enum 1527 2010-12-29 10:47:43Z saulius 
;
_cod_database_code 4061475

loop_
_symmetry_equiv_pos_as_xyz
'x, y, z'
'-x, -y, -z'

loop_
_atom_site_label
_atom_site_type_symbol
_atom_site_fract_x
_atom_site_fract_y
_atom_site_fract_z
_atom_site_U_iso_or_equiv
_atom_site_adp_type
_atom_site_occupancy
_atom_site_symmetry_multiplicity
_atom_site_calc_flag
_atom_site_refinement_flags
_atom_site_disorder_assembly
_atom_site_disorder_group
Ru1 Ru 0.24192(5) 0.23426(4) 0.14702(5) 0.02863(15) Uani 1 1 d . . .
Cu1 Cu 0.24629(9) 0.46609(7) 0.00478(9) 0.0476(3) Uani 1 1 d . . .
S1 S 0.12705(18) 0.33165(18) 0.02584(19) 0.0496(5) Uani 1 1 d . . .
S2 S 0.39375(16) 0.35837(15) 0.08519(16) 0.0402(4) Uani 1 1 d . . .
S3 S 0.37563(17) 0.17995(15) -0.02402(16) 0.0420(4) Uani 1 1 d . . .
N1 N 0.1445(6) 0.5678(6) 0.1071(6) 0.0588(17) Uani 1 1 d . . .
N2 N 0.3223(7) 0.5850(5) -0.1766(6) 0.0570(17) Uani 1 1 d . . .
C1 C 0.2032(8) 0.3025(8) -0.1224(8) 0.061(2) Uani 1 1 d . . .
H1A H 0.1706 0.2280 -0.1051 0.073 Uiso 1 1 calc R . .
H1B H 0.1832 0.3692 -0.1930 0.073 Uiso 1 1 calc R . .
C2 C 0.3403(8) 0.2900(7) -0.1660(7) 0.056(2) Uani 1 1 d . . .
H2A H 0.3760 0.3686 -0.2004 0.067 Uiso 1 1 calc R . .
H2B H 0.3754 0.2613 -0.2353 0.067 Uiso 1 1 calc R . .
C3 C 0.5259(6) 0.3469(7) -0.0581(8) 0.0534(19) Uani 1 1 d . . .
H3A H 0.5220 0.4144 -0.1377 0.064 Uiso 1 1 calc R . .
H3B H 0.6024 0.3533 -0.0534 0.064 Uiso 1 1 calc R . .
C4 C 0.5270(6) 0.2278(7) -0.0650(7) 0.0511(18) Uani 1 1 d . . .
H4A H 0.5620 0.1643 -0.0053 0.061 Uiso 1 1 calc R . .
H4B H 0.5810 0.2357 -0.1535 0.061 Uiso 1 1 calc R . .
C5 C 0.1361(7) 0.2045(6) 0.3611(6) 0.0458(17) Uani 1 1 d . . .
C6 C 0.0663(6) 0.1594(7) 0.3241(7) 0.0453(17) Uani 1 1 d . . .
C7 C 0.1374(7) 0.0653(6) 0.2859(6) 0.0468(18) Uani 1 1 d . . .
C8 C 0.2511(7) 0.0511(6) 0.3018(6) 0.0438(16) Uani 1 1 d . . .
C9 C 0.2482(7) 0.1359(7) 0.3504(6) 0.0466(17) Uani 1 1 d . . .
C10 C 0.0943(10) 0.3005(8) 0.4149(8) 0.082(3) Uani 1 1 d . . .
H10A H 0.0235 0.3443 0.3972 0.123 Uiso 1 1 calc R . .
H10B H 0.1606 0.3565 0.3734 0.123 Uiso 1 1 calc R . .
H10C H 0.0723 0.2617 0.5083 0.123 Uiso 1 1 calc R . .
C11 C -0.0641(7) 0.1936(9) 0.3367(10) 0.082(3) Uani 1 1 d . . .
H11A H -0.1197 0.1542 0.4272 0.123 Uiso 1 1 calc R . .
H11B H -0.0817 0.1678 0.2840 0.123 Uiso 1 1 calc R . .
H11C H -0.0751 0.2807 0.3068 0.123 Uiso 1 1 calc R . .
C12 C 0.0964(9) -0.0166(8) 0.2498(9) 0.076(3) Uani 1 1 d . . .
H12A H 0.0363 0.0264 0.2126 0.113 Uiso 1 1 calc R . .
H12B H 0.0601 -0.0892 0.3273 0.113 Uiso 1 1 calc R . .
H12C H 0.1671 -0.0388 0.1864 0.113 Uiso 1 1 calc R . .
C13 C 0.3503(9) -0.0427(7) 0.2800(9) 0.076(3) Uani 1 1 d . . .
H13A H 0.4160 -0.0348 0.2998 0.115 Uiso 1 1 calc R . .
H13B H 0.3828 -0.0306 0.1897 0.115 Uiso 1 1 calc R . .
H13C H 0.3160 -0.1231 0.3365 0.115 Uiso 1 1 calc R . .
C14 C 0.3446(9) 0.1486(9) 0.3899(8) 0.077(3) Uani 1 1 d . . .
H14A H 0.3238 0.0972 0.4819 0.115 Uiso 1 1 calc R . .
H14B H 0.3471 0.2323 0.3739 0.115 Uiso 1 1 calc R . .
H14C H 0.4246 0.1243 0.3392 0.115 Uiso 1 1 calc R . .
C15 C 0.0507(8) 0.7144(8) 0.2224(9) 0.064(2) Uani 1 1 d . . .
H15A H 0.0338 0.7928 0.1616 0.096 Uiso 1 1 calc R . .
H15B H 0.1090 0.7237 0.2508 0.096 Uiso 1 1 calc R . .
H15C H -0.0251 0.6816 0.2974 0.096 Uiso 1 1 calc R . .
C16 C 0.1029(7) 0.6311(7) 0.1577(8) 0.0507(18) Uani 1 1 d . . .
C17 C 0.4235(8) 0.7344(8) -0.4203(8) 0.066(2) Uani 1 1 d . . .
H17A H 0.3927 0.7187 -0.4708 0.099 Uiso 1 1 calc R . .
H17B H 0.5122 0.7234 -0.4525 0.099 Uiso 1 1 calc R . .
H17C H 0.4025 0.8169 -0.4287 0.099 Uiso 1 1 calc R . .
C18 C 0.3675(7) 0.6493(7) -0.2818(8) 0.0517(19) Uani 1 1 d . . .
P1 P 0.2745(2) 0.5308(2) 0.4698(2) 0.0551(5) Uani 1 1 d D . .
F1 F 0.2968(12) 0.5068(11) 0.3476(8) 0.134(5) Uani 0.75 1 d P A 1
F2 F 0.4114(7) 0.5711(12) 0.3990(10) 0.132(4) Uani 0.75 1 d P A 1
F3 F 0.2473(13) 0.5593(11) 0.5869(9) 0.130(4) Uani 0.75 1 d P A 1
F4 F 0.1327(7) 0.5021(8) 0.5247(11) 0.111(3) Uani 0.75 1 d P A 1
F5 F 0.3008(15) 0.3956(11) 0.5441(13) 0.155(7) Uani 0.75 1 d P A 1
F6 F 0.2405(11) 0.6682(9) 0.3910(12) 0.132(5) Uani 0.75 1 d P A 1
F1A F 0.368(2) 0.507(2) 0.537(3) 0.107(8) Uani 0.25 1 d PDU A 2
F2A F 0.384(2) 0.503(2) 0.3595(18) 0.114(10) Uani 0.25 1 d PDU A 2
F3A F 0.187(3) 0.546(2) 0.412(3) 0.174(16) Uani 0.25 1 d PDU A 2
F4A F 0.169(2) 0.535(3) 0.598(2) 0.128(12) Uani 0.25 1 d PDU A 2
F5A F 0.244(3) 0.3913(17) 0.557(3) 0.101(13) Uani 0.25 1 d PDU A 2
F6A F 0.300(2) 0.6665(12) 0.404(2) 0.115(13) Uani 0.25 1 d PDU A 2
P2 P 0.7487(2) 0.0335(2) 0.1852(2) 0.0612(6) Uani 1 1 d D . .
F7 F 0.7427(13) 0.0614(11) 0.2980(11) 0.129(4) Uani 0.75 1 d P B 1
F8 F 0.6325(12) -0.0466(13) 0.2855(19) 0.173(7) Uani 0.75 1 d P B 1
F9 F 0.7489(18) 0.0122(13) 0.0732(14) 0.184(6) Uani 0.75 1 d P B 1
F10 F 0.8640(14) 0.1201(13) 0.0889(14) 0.152(6) Uani 0.75 1 d P B 1
F11 F 0.6584(14) 0.1496(10) 0.1500(15) 0.144(5) Uani 0.75 1 d P B 1
F12 F 0.8284(17) -0.0790(13) 0.222(2) 0.177(9) Uani 0.75 1 d P B 1
F7A F 0.822(2) -0.063(2) 0.266(3) 0.077(9) Uani 0.25 1 d PDU B 2
F8A F 0.841(2) -0.016(2) 0.081(2) 0.107(9) Uani 0.25 1 d PDU B 2
F9A F 0.652(2) -0.061(2) 0.236(3) 0.130(17) Uani 0.25 1 d PDU B 2
F10A F 0.671(2) 0.077(3) 0.292(2) 0.125(14) Uani 0.25 1 d PDU B 2
F11A F 0.847(2) 0.125(2) 0.133(2) 0.095(12) Uani 0.25 1 d PDU B 2
F12A F 0.697(3) 0.130(3) 0.086(3) 0.145(17) Uani 0.25 1 d PDU B 2

loop_
_atom_site_aniso_label
_atom_site_aniso_U_11
_atom_site_aniso_U_22
_atom_site_aniso_U_33
_atom_site_aniso_U_23
_atom_site_aniso_U_13
_atom_site_aniso_U_12
Ru1 0.0333(3) 0.0289(3) 0.0256(3) -0.0125(2) -0.0114(2) -0.00205(19)
Cu1 0.0619(6) 0.0338(5) 0.0434(5) -0.0154(4) -0.0202(5) 0.0028(4)
S1 0.0509(11) 0.0525(11) 0.0517(11) -0.0183(9) -0.0310(9) 0.0032(8)
S2 0.0439(9) 0.0422(9) 0.0365(9) -0.0179(8) -0.0124(8) -0.0090(7)
S3 0.0568(11) 0.0371(9) 0.0335(9) -0.0185(7) -0.0158(8) 0.0004(8)
N1 0.074(5) 0.048(4) 0.054(4) -0.028(3) -0.024(4) 0.011(3)
N2 0.086(5) 0.033(3) 0.040(4) -0.005(3) -0.026(4) 0.001(3)
C1 0.077(6) 0.069(5) 0.050(5) -0.025(4) -0.036(4) -0.003(4)
C2 0.081(6) 0.060(5) 0.032(4) -0.020(4) -0.025(4) -0.001(4)
C3 0.039(4) 0.064(5) 0.055(5) -0.029(4) -0.009(4) -0.010(3)
C4 0.044(4) 0.063(5) 0.041(4) -0.030(4) -0.008(3) 0.005(3)
C5 0.057(5) 0.046(4) 0.027(3) -0.014(3) -0.006(3) -0.013(3)
C6 0.039(4) 0.055(4) 0.036(4) -0.020(3) -0.003(3) -0.014(3)
C7 0.064(5) 0.038(4) 0.032(4) -0.010(3) -0.010(3) -0.022(3)
C8 0.057(4) 0.038(4) 0.027(3) -0.006(3) -0.012(3) -0.010(3)
C9 0.050(4) 0.057(4) 0.020(3) -0.006(3) -0.008(3) -0.013(3)
C10 0.121(8) 0.075(6) 0.048(5) -0.046(5) -0.003(5) -0.018(6)
C11 0.039(5) 0.104(8) 0.085(7) -0.040(6) -0.009(5) -0.003(5)
C12 0.101(7) 0.057(5) 0.077(6) -0.025(5) -0.029(6) -0.037(5)
C13 0.094(7) 0.048(5) 0.057(5) -0.007(4) -0.028(5) 0.015(5)
C14 0.082(6) 0.108(8) 0.048(5) -0.017(5) -0.040(5) -0.021(6)
C15 0.070(5) 0.066(5) 0.070(6) -0.046(5) -0.024(5) 0.006(4)
C16 0.052(4) 0.049(4) 0.051(5) -0.022(4) -0.022(4) 0.004(4)
C17 0.079(6) 0.064(5) 0.049(5) -0.011(4) -0.031(5) -0.005(4)
C18 0.067(5) 0.035(4) 0.059(5) -0.017(4) -0.036(4) 0.008(4)
P1 0.0561(13) 0.0578(13) 0.0475(12) -0.0222(10) -0.0144(10) -0.0069(10)
F1 0.152(10) 0.190(11) 0.064(5) -0.062(6) 0.007(6) -0.101(9)
F2 0.046(4) 0.246(13) 0.112(8) -0.087(9) -0.009(5) -0.040(6)
F3 0.179(12) 0.159(10) 0.075(6) -0.070(6) -0.017(6) -0.067(9)
F4 0.059(5) 0.113(7) 0.137(8) -0.055(6) -0.004(5) -0.031(5)
F5 0.166(13) 0.098(9) 0.108(9) -0.014(7) -0.036(8) 0.062(8)
F6 0.120(8) 0.066(6) 0.157(10) 0.008(6) -0.064(8) -0.013(5)
F1A 0.099(14) 0.125(16) 0.132(17) -0.043(13) -0.089(13) 0.004(12)
F2A 0.111(17) 0.117(16) 0.063(13) -0.043(12) -0.001(12) 0.028(14)
F3A 0.18(2) 0.20(2) 0.18(2) -0.068(16) -0.114(18) 0.012(17)
F4A 0.132(19) 0.096(16) 0.111(18) -0.048(13) -0.020(14) 0.025(14)
F5A 0.14(2) 0.081(17) 0.103(19) -0.042(13) -0.039(14) -0.044(14)
F6A 0.15(2) 0.079(16) 0.134(19) -0.054(14) -0.049(15) -0.021(14)
P2 0.0707(15) 0.0580(13) 0.0673(15) -0.0303(12) -0.0361(13) 0.0049(11)
F7 0.189(12) 0.134(9) 0.103(8) -0.069(7) -0.063(8) -0.016(9)
F8 0.094(8) 0.158(13) 0.220(15) -0.026(11) -0.056(9) -0.055(8)
F9 0.310(19) 0.186(13) 0.184(13) -0.122(11) -0.177(14) 0.047(13)
F10 0.151(11) 0.150(12) 0.088(8) -0.015(8) -0.005(7) -0.056(9)
F11 0.187(12) 0.104(8) 0.179(12) -0.056(8) -0.137(11) 0.060(8)
F12 0.194(14) 0.105(9) 0.28(2) -0.096(12) -0.153(15) 0.089(9)
F7A 0.055(12) 0.062(14) 0.077(13) 0.009(11) -0.033(10) -0.006(10)
F8A 0.117(16) 0.115(17) 0.075(14) -0.054(12) -0.021(12) 0.019(14)
F9A 0.13(2) 0.099(19) 0.17(3) -0.081(18) -0.022(15) -0.043(13)
F10A 0.13(2) 0.122(18) 0.108(18) -0.084(15) -0.025(13) 0.060(15)
F11A 0.104(19) 0.107(19) 0.11(2) -0.038(14) -0.065(16) -0.036(12)
F12A 0.16(2) 0.16(3) 0.14(2) -0.042(15) -0.117(18) 0.025(16)

loop_
_geom_bond_atom_site_label_1
_geom_bond_atom_site_label_2
_geom_bond_distance
_geom_bond_site_symmetry_2
_geom_bond_publ_flag
Ru1 C7 2.188(6) . ?
Ru1 C8 2.210(6) . ?
Ru1 C6 2.237(6) . ?
Ru1 S1 2.2549(18) . ?
Ru1 S2 2.2672(17) . ?
Ru1 C5 2.272(6) . ?
Ru1 C9 2.279(6) . ?
Ru1 S3 2.3200(18) . ?
Ru1 Cu1 2.5700(11) . ?
Cu1 N2 1.944(6) . ?
Cu1 N1 2.029(6) . ?
Cu1 S1 2.273(2) . ?
Cu1 S2 2.287(2) . ?
S1 C1 1.830(8) . ?
S2 C3 1.829(7) . ?
S3 C4 1.811(7) . ?
S3 C2 1.831(7) . ?
N1 C16 1.124(9) . ?
N2 C18 1.112(9) . ?
C1 C2 1.485(11) . ?
C3 C4 1.505(10) . ?
C5 C9 1.412(10) . ?
C5 C6 1.418(9) . ?
C5 C10 1.508(10) . ?
C6 C7 1.420(10) . ?
C6 C11 1.488(10) . ?
C7 C8 1.430(10) . ?
C7 C12 1.516(10) . ?
C8 C9 1.417(10) . ?
C8 C13 1.495(11) . ?
C9 C14 1.507(10) . ?
C15 C16 1.460(10) . ?
C17 C18 1.462(11) . ?
P1 F3A 1.462(17) . ?
P1 F6A 1.516(12) . ?
P1 F5 1.529(11) . ?
P1 F3 1.538(8) . ?
P1 F2A 1.541(14) . ?
P1 F4A 1.547(15) . ?
P1 F2 1.547(7) . ?
P1 F5A 1.570(15) . ?
P1 F4 1.580(8) . ?
P1 F1 1.581(9) . ?
P1 F6 1.585(10) . ?
P1 F1A 1.589(14) . ?
P2 F10A 1.506(12) . ?
P2 F12 1.509(12) . ?
P2 F11A 1.522(12) . ?
P2 F12A 1.527(16) . ?
P2 F9 1.533(10) . ?
P2 F9A 1.537(13) . ?
P2 F8 1.547(11) . ?
P2 F7A 1.552(12) . ?
P2 F8A 1.557(12) . ?
P2 F7 1.566(10) . ?
P2 F10 1.576(12) . ?
P2 F11 1.607(10) . ?
